data_2226451
loop_
_publ_author_name
'Pervez, Humayun'
'Ahmad, Maqbool'
'Yaqub, Muhammad'
'Tahir, M. Nawaz'
'Saira, Naveeda'

_publ_section_title
;
 <i>N</i>-{2-[<i>N</i>-(4-Methylphenyl)oxamoyl]phenyl}propanamide
;
_journal_coeditor_code GK2285
_journal_issue 7
_journal_name_full 'Acta Crystallographica Section E'
_journal_page_first o1729
_journal_paper_doi 10.1107/S1600536810023263
_journal_volume 66
_journal_year 2010
_chemical_formula_iupac 'C18 H18 N2 O3'
_chemical_formula_moiety 'C18 H18 N2 O3'
_chemical_formula_sum 'C18 H18 N2 O3'
_chemical_formula_weight 310.34
_chemical_name_systematic
;
<i>N</i>-{2-[<i>N</i>-(4-Methylphenyl)oxamoyl]phenyl}propanamide
;
_space_group_IT_number 2
_symmetry_cell_setting triclinic
_symmetry_space_group_name_Hall '-P 1'
_symmetry_space_group_name_H-M 'P -1'
_atom_sites_solution_hydrogens geom
_atom_sites_solution_primary direct
_atom_sites_solution_secondary difmap
_audit_creation_method SHELXL-97
_cell_angle_alpha 72.962(2)
_cell_angle_beta 72.9200(10)
_cell_angle_gamma 69.285(2)
_cell_formula_units_Z 2
_cell_length_a 9.2048(4)
_cell_length_b 9.7717(3)
_cell_length_c 10.4404(4)
_cell_measurement_reflns_used 2402
_cell_measurement_temperature 296(2)
_cell_measurement_theta_max 25.25
_cell_measurement_theta_min 2.75
_cell_volume 820.63(6)
_computing_cell_refinement 'SAINT (Bruker, 2007)'
_computing_data_collection 'APEX2 (Bruker, 2007)'
_computing_data_reduction 'SAINT (Bruker, 2007)'
_computing_molecular_graphics 'ORTEP-3 for Windows (Farrugia, 1997) and PLATON (Spek, 2009)'
_computing_publication_material 'WinGX (Farrugia, 1999) and PLATON (Spek, 2009)'
_computing_structure_refinement 'SHELXL97 (Sheldrick, 2008)'
_computing_structure_solution 'SHELXS97 (Sheldrick, 2008)'
_diffrn_ambient_temperature 296(2)
_diffrn_detector_area_resol_mean 8.2
_diffrn_measured_fraction_theta_full 0.990
_diffrn_measured_fraction_theta_max 0.990
_diffrn_measurement_device_type 'Bruker Kappa APEXII CCD'
_diffrn_measurement_method \w
_diffrn_radiation_monochromator graphite
_diffrn_radiation_source 'fine-focus sealed tube'
_diffrn_radiation_type MoK\a
_diffrn_radiation_wavelength 0.71073
_diffrn_reflns_av_R_equivalents 0.0230
_diffrn_reflns_av_sigmaI/netI 0.0217
_diffrn_reflns_limit_h_max 10
_diffrn_reflns_limit_h_min -11
_diffrn_reflns_limit_k_max 11
_diffrn_reflns_limit_k_min -11
_diffrn_reflns_limit_l_max 12
_diffrn_reflns_limit_l_min -12
_diffrn_reflns_number 11476
_diffrn_reflns_theta_full 25.25
_diffrn_reflns_theta_max 25.25
_diffrn_reflns_theta_min 2.75
_diffrn_standards_number 0
_exptl_absorpt_coefficient_mu 0.087
_exptl_absorpt_correction_T_max 0.952
_exptl_absorpt_correction_T_min 0.942
_exptl_absorpt_correction_type multi-scan
_exptl_absorpt_process_details '(SADABS; Bruker, 2005)'
_exptl_crystal_colour yellow
_exptl_crystal_density_diffrn 1.254
_exptl_crystal_density_method 'not measured'
_exptl_crystal_description prism
_exptl_crystal_F_000 328
_exptl_crystal_size_max 0.32
_exptl_crystal_size_mid 0.24
_exptl_crystal_size_min 0.22
_refine_diff_density_max 0.182
_refine_diff_density_min -0.212
_refine_ls_goodness_of_fit_ref 1.034
_refine_ls_hydrogen_treatment constr
_refine_ls_matrix_type full
_refine_ls_number_parameters 210
_refine_ls_number_reflns 2933
_refine_ls_number_restraints 0
_refine_ls_restrained_S_all 1.034
_refine_ls_R_factor_all 0.0501
_refine_ls_R_factor_gt 0.0393
_refine_ls_shift/su_max 0.000
_refine_ls_shift/su_mean 0.000
_refine_ls_structure_factor_coef Fsqd
_refine_ls_weighting_details 'calc w=1/[\s^2^(Fo^2^)+(0.0538P)^2^+0.1939P] where P=(Fo^2^+2Fc^2^)/3'
_refine_ls_weighting_scheme calc
_refine_ls_wR_factor_gt 0.1020
_refine_ls_wR_factor_ref 0.1113
_reflns_number_gt 2402
_reflns_number_total 2933
_reflns_threshold_expression I>2\s(I)
_cod_data_source_file gk2285.cif
_cod_data_source_block I
_cod_database_code 2226451
_cod_database_fobs_code 2226451

loop_
_symmetry_equiv_pos_site_id
_symmetry_equiv_pos_as_xyz
1 x,y,z
2 -x,-y,-z

loop_
_atom_site_aniso_label
_atom_site_aniso_U_11
_atom_site_aniso_U_22
_atom_site_aniso_U_33
_atom_site_aniso_U_12
_atom_site_aniso_U_13
_atom_site_aniso_U_23
O1 0.0656(7) 0.0375(6) 0.0605(7) -0.0269(5) -0.0023(5) -0.0126(5)
O2 0.0635(7) 0.0321(5) 0.0596(7) -0.0167(5) -0.0155(5) 0.0002(5)
O3 0.0757(8) 0.0411(6) 0.0698(8) -0.0238(5) -0.0319(6) -0.0087(5)
N1 0.0516(8) 0.0360(6) 0.0531(8) -0.0213(6) -0.0045(6) -0.0122(5)
N2 0.0566(8) 0.0321(6) 0.0465(7) -0.0200(5) -0.0182(6) 0.0002(5)
C1 0.0417(8) 0.0338(7) 0.0522(9) -0.0120(6) -0.0048(7) -0.0143(6)
C2 0.0465(9) 0.0610(10) 0.0617(11) -0.0255(8) -0.0069(8) -0.0191(8)
C3 0.0581(11) 0.0693(11) 0.0555(10) -0.0246(9) -0.0114(8) -0.0176(8)
C4 0.0508(10) 0.0466(9) 0.0596(10) -0.0144(7) -0.0001(8) -0.0152(7)
C5 0.0408(9) 0.0644(11) 0.0714(12) -0.0227(8) -0.0031(8) -0.0159(9)
C6 0.0442(9) 0.0586(10) 0.0622(11) -0.0185(8) -0.0124(8) -0.0147(8)
C7 0.0777(14) 0.0777(14) 0.0698(13) -0.0306(11) 0.0063(11) -0.0111(10)
C8 0.0420(8) 0.0293(7) 0.0491(9) -0.0116(6) -0.0126(7) -0.0061(6)
C9 0.0439(8) 0.0325(7) 0.0494(9) -0.0153(6) -0.0170(7) -0.0032(6)
C10 0.0423(8) 0.0368(7) 0.0419(8) -0.0184(6) -0.0089(6) -0.0040(6)
C11 0.0582(10) 0.0475(9) 0.0462(9) -0.0181(7) -0.0179(8) -0.0013(7)
C12 0.0765(12) 0.0680(12) 0.0415(9) -0.0242(10) -0.0147(8) -0.0118(8)
C13 0.0784(13) 0.0568(10) 0.0527(10) -0.0194(9) -0.0076(9) -0.0215(8)
C14 0.0591(10) 0.0386(8) 0.0556(10) -0.0141(7) -0.0101(8) -0.0115(7)
C15 0.0436(8) 0.0345(7) 0.0428(8) -0.0189(6) -0.0098(6) -0.0039(6)
C16 0.0481(9) 0.0417(8) 0.0497(9) -0.0199(7) -0.0148(7) -0.0063(7)
C17 0.0917(14) 0.0686(12) 0.0623(12) -0.0303(11) -0.0355(11) -0.0043(9)
C18 0.1088(19) 0.0778(15) 0.133(2) -0.0164(13) -0.0782(18) -0.0158(14)

loop_
_atom_site_type_symbol
_atom_site_label
_atom_site_fract_x
_atom_site_fract_y
_atom_site_fract_z
_atom_site_U_iso_or_equiv
_atom_site_thermal_displace_type
_atom_site_calc_flag
_atom_site_refinement_flags
_atom_site_occupancy
O O1 0.73296(14) 0.26832(11) 0.51591(11) 0.0532(4) Uani . . 1.000
O O2 0.60422(14) -0.02427(11) 0.72653(12) 0.0527(4) Uani . . 1.000
O O3 0.36026(15) 0.18977(12) 0.55159(12) 0.0572(4) Uani . . 1.000
N N1 0.73440(15) 0.06472(13) 0.45212(13) 0.0454(4) Uani . . 1.000
N N2 0.36473(15) 0.41064(13) 0.57412(12) 0.0434(4) Uani . . 1.000
C C1 0.81861(17) 0.09987(16) 0.31438(16) 0.0423(5) Uani . . 1.000
C C2 0.7508(2) 0.11442(19) 0.20806(17) 0.0533(6) Uani . . 1.000
C C3 0.8280(2) 0.1562(2) 0.07434(18) 0.0584(6) Uani . . 1.000
C C4 0.9720(2) 0.18504(18) 0.04359(18) 0.0541(6) Uani . . 1.000
C C5 1.0394(2) 0.1665(2) 0.15214(19) 0.0585(6) Uani . . 1.000
C C6 0.96495(19) 0.12374(19) 0.28597(18) 0.0533(6) Uani . . 1.000
C C7 1.0503(3) 0.2377(3) -0.1028(2) 0.0789(8) Uani . . 1.000
C C8 0.69138(17) 0.15593(15) 0.53889(15) 0.0396(5) Uani . . 1.000
C C9 0.58882(17) 0.10771(15) 0.67838(15) 0.0404(5) Uani . . 1.000
C C10 0.49283(17) 0.22541(16) 0.75877(14) 0.0394(4) Uani . . 1.000
C C11 0.5065(2) 0.19194(19) 0.89436(16) 0.0503(5) Uani . . 1.000
C C12 0.4344(2) 0.2961(2) 0.97574(17) 0.0606(6) Uani . . 1.000
C C13 0.3468(2) 0.4365(2) 0.92194(18) 0.0619(6) Uani . . 1.000
C C14 0.3263(2) 0.47161(18) 0.78955(17) 0.0513(5) Uani . . 1.000
C C15 0.39731(17) 0.36707(15) 0.70660(14) 0.0390(4) Uani . . 1.000
C C16 0.33857(18) 0.32494(17) 0.50734(16) 0.0444(5) Uani . . 1.000
C C17 0.2851(3) 0.4048(2) 0.3751(2) 0.0701(7) Uani . . 1.000
C C18 0.1504(3) 0.3664(3) 0.3605(3) 0.0991(10) Uani . . 1.000
H H1 0.71043 -0.01814 0.48038 0.0544 Uiso . . 1.000
H H2 0.65336 0.09623 0.22615 0.0639 Uiso . . 1.000
H H2A 0.36115 0.50119 0.53138 0.0521 Uiso . . 1.000
H H3 0.78158 0.16501 0.00316 0.0701 Uiso . . 1.000
H H5 1.13748 0.18326 0.13421 0.0702 Uiso . . 1.000
H H6 1.01320 0.11098 0.35712 0.0640 Uiso . . 1.000
H H7A 1.16236 0.18772 -0.11688 0.1184 Uiso . . 1.000
H H7B 1.03271 0.34386 -0.12098 0.1184 Uiso . . 1.000
H H7C 1.00549 0.21520 -0.16359 0.1184 Uiso . . 1.000
H H11 0.56593 0.09679 0.93107 0.0604 Uiso . . 1.000
H H12 0.44498 0.27149 1.06627 0.0727 Uiso . . 1.000
H H13 0.30103 0.50856 0.97527 0.0744 Uiso . . 1.000
H H14 0.26406 0.56636 0.75514 0.0616 Uiso . . 1.000
H H17A 0.25468 0.51191 0.36884 0.0841 Uiso . . 1.000
H H17B 0.37380 0.38080 0.29937 0.0841 Uiso . . 1.000
H H18A 0.06159 0.39040 0.43466 0.1487 Uiso . . 1.000
H H18B 0.18084 0.26134 0.36232 0.1487 Uiso . . 1.000
H H18C 0.12098 0.42260 0.27493 0.1487 Uiso . . 1.000

loop_
_atom_type_symbol
_atom_type_description
_atom_type_scat_dispersion_real
_atom_type_scat_dispersion_imag
_atom_type_scat_source
C C 0.0033 0.0016 'International Tables Vol C Tables 4.2.6.8 and 6.1.1.4'
H H 0.0000 0.0000 'International Tables Vol C Tables 4.2.6.8 and 6.1.1.4'
N N 0.0061 0.0033 'International Tables Vol C Tables 4.2.6.8 and 6.1.1.4'
O O 0.0106 0.0060 'International Tables Vol C Tables 4.2.6.8 and 6.1.1.4'

loop_
_geom_angle_atom_site_label_1
_geom_angle_atom_site_label_2
_geom_angle_atom_site_label_3
_geom_angle_site_symmetry_1
_geom_angle_site_symmetry_2
_geom_angle_site_symmetry_3
_geom_angle
_geom_angle_publ_flag
C1 N1 C8 . . . 122.33(13) no
C15 N2 C16 . . . 126.83(13) no
C8 N1 H1 . . . 119.00 no
C1 N1 H1 . . . 119.00 no
C16 N2 H2A . . . 117.00 no
C15 N2 H2A . . . 117.00 no
C2 C1 C6 . . . 119.50(16) no
N1 C1 C6 . . . 121.04(15) no
N1 C1 C2 . . . 119.43(16) no
C1 C2 C3 . . . 119.74(18) no
C2 C3 C4 . . . 121.78(18) no
C3 C4 C7 . . . 120.86(19) no
C5 C4 C7 . . . 121.7(2) no
C3 C4 C5 . . . 117.39(17) no
C4 C5 C6 . . . 121.66(19) no
C1 C6 C5 . . . 119.89(17) no
O1 C8 N1 . . . 124.88(14) no
N1 C8 C9 . . . 115.40(13) no
O1 C8 C9 . . . 119.66(13) no
O2 C9 C8 . . . 119.57(13) no
O2 C9 C10 . . . 122.47(14) no
C8 C9 C10 . . . 117.22(12) no
C11 C10 C15 . . . 118.54(14) no
C9 C10 C11 . . . 116.22(14) no
C9 C10 C15 . . . 125.18(13) no
C10 C11 C12 . . . 121.67(16) no
C11 C12 C13 . . . 119.31(16) no
C12 C13 C14 . . . 120.45(17) no
C13 C14 C15 . . . 120.80(16) no
N2 C15 C10 . . . 123.90(13) no
N2 C15 C14 . . . 116.97(13) no
C10 C15 C14 . . . 119.12(14) no
O3 C16 C17 . . . 122.47(16) no
N2 C16 C17 . . . 115.84(14) no
O3 C16 N2 . . . 121.68(15) no
C16 C17 C18 . . . 113.78(19) no
C1 C2 H2 . . . 120.00 no
C3 C2 H2 . . . 120.00 no
C2 C3 H3 . . . 119.00 no
C4 C3 H3 . . . 119.00 no
C4 C5 H5 . . . 119.00 no
C6 C5 H5 . . . 119.00 no
C1 C6 H6 . . . 120.00 no
C5 C6 H6 . . . 120.00 no
C4 C7 H7A . . . 109.00 no
C4 C7 H7B . . . 109.00 no
C4 C7 H7C . . . 109.00 no
H7A C7 H7B . . . 109.00 no
H7A C7 H7C . . . 110.00 no
H7B C7 H7C . . . 109.00 no
C10 C11 H11 . . . 119.00 no
C12 C11 H11 . . . 119.00 no
C11 C12 H12 . . . 120.00 no
C13 C12 H12 . . . 120.00 no
C12 C13 H13 . . . 120.00 no
C14 C13 H13 . . . 120.00 no
C13 C14 H14 . . . 120.00 no
C15 C14 H14 . . . 120.00 no
C16 C17 H17A . . . 109.00 no
C16 C17 H17B . . . 109.00 no
C18 C17 H17A . . . 109.00 no
C18 C17 H17B . . . 109.00 no
H17A C17 H17B . . . 108.00 no
C17 C18 H18A . . . 109.00 no
C17 C18 H18B . . . 109.00 no
C17 C18 H18C . . . 109.00 no
H18A C18 H18B . . . 109.00 no
H18A C18 H18C . . . 109.00 no
H18B C18 H18C . . . 109.00 no

loop_
_geom_bond_atom_site_label_1
_geom_bond_atom_site_label_2
_geom_bond_site_symmetry_1
_geom_bond_site_symmetry_2
_geom_bond_distance
_geom_bond_publ_flag
O1 C8 . . 1.2244(19) no
O2 C9 . . 1.2119(18) no
O3 C16 . . 1.228(2) no
N1 C1 . . 1.425(2) no
N1 C8 . . 1.3359(19) no
N2 C15 . . 1.4116(19) no
N2 C16 . . 1.352(2) no
N1 H1 . . 0.8600 no
N2 H2A . . 0.8600 no
C1 C6 . . 1.380(3) no
C1 C2 . . 1.376(2) no
C2 C3 . . 1.382(2) no
C3 C4 . . 1.379(3) no
C4 C7 . . 1.508(3) no
C4 C5 . . 1.384(3) no
C5 C6 . . 1.376(3) no
C8 C9 . . 1.529(2) no
C9 C10 . . 1.490(2) no
C10 C11 . . 1.390(2) no
C10 C15 . . 1.402(2) no
C11 C12 . . 1.377(2) no
C12 C13 . . 1.371(3) no
C13 C14 . . 1.376(2) no
C14 C15 . . 1.391(2) no
C16 C17 . . 1.501(3) no
C17 C18 . . 1.475(4) no
C2 H2 . . 0.9300 no
C3 H3 . . 0.9300 no
C5 H5 . . 0.9300 no
C6 H6 . . 0.9300 no
C7 H7A . . 0.9600 no
C7 H7B . . 0.9600 no
C7 H7C . . 0.9600 no
C11 H11 . . 0.9300 no
C12 H12 . . 0.9300 no
C13 H13 . . 0.9300 no
C14 H14 . . 0.9300 no
C17 H17A . . 0.9700 no
C17 H17B . . 0.9700 no
C18 H18A . . 0.9600 no
C18 H18B . . 0.9600 no
C18 H18C . . 0.9600 no

loop_
_geom_contact_atom_site_label_1
_geom_contact_atom_site_label_2
_geom_contact_distance
_geom_contact_site_symmetry_1
_geom_contact_site_symmetry_2
_geom_contact_publ_flag
O1 N2 3.1213(19) . . no
O1 C6 3.027(2) . . no
O1 C15 3.138(2) . . no
O1 N2 2.8821(16) . 2_666 no
O2 N1 2.7678(17) . . no
O2 O3 3.0986(18) . . no
O3 C8 2.914(2) . . no
O3 N1 2.9247(18) . 2_656 no
O3 C10 2.930(2) . . no
O3 C9 2.577(2) . . no
O3 N1 3.178(2) . . no
O3 O2 3.0986(18) . . no
O1 H6 2.8200 . . no
O1 H14 2.8200 . 2_666 no
O1 H17A 2.8000 . 2_666 no
O1 H2A 2.0700 . 2_666 no
O2 H12 2.8000 . 2_657 no
O2 H1 2.4600 . . no
O2 H11 2.6100 . . no
O2 H2 2.5800 . 2_656 no
O2 H5 2.8800 . 2_756 no
O2 H18B 2.6600 . 2_656 no
O3 H18B 2.7200 . . no
O3 H1 2.1400 . 2_656 no
N1 O2 2.7678(17) . . no
N1 O3 3.178(2) . . no
N1 O3 2.9247(18) . 2_656 no
N2 O1 3.1213(19) . . no
N2 C8 3.157(2) . . no
N2 O1 2.8821(16) . 2_666 no
N2 N2 3.298(2) . 2_666 no
N2 H2A 2.7700 . 2_666 no
C3 C4 3.572(3) . 2_755 no
C3 C7 3.554(3) . 2_755 no
C4 C3 3.572(3) . 2_755 no
C6 O1 3.027(2) . . no
C7 C3 3.554(3) . 2_755 no
C8 C16 3.146(2) . . no
C8 N2 3.157(2) . . no
C8 O3 2.914(2) . . no
C9 C16 3.120(2) . . no
C9 O3 2.577(2) . . no
C10 O3 2.930(2) . . no
C15 O1 3.138(2) . . no
C16 C8 3.146(2) . . no
C16 C9 3.120(2) . . no
C1 H14 2.9900 . 2_666 no
C3 H13 3.0000 . 2_666 no
C6 H14 3.0100 . 2_666 no
C8 H6 2.9700 . . no
C10 H7A 3.0400 . 1_456 no
C11 H11 3.0500 . 2_657 no
C11 H3 2.9700 . 1_556 no
C12 H3 3.0600 . 1_556 no
C15 H7A 3.1000 . 1_456 no
H1 O2 2.4600 . . no
H1 O3 2.1400 . 2_656 no
H1 H18B 2.5200 . 2_656 no
H2 O2 2.5800 . 2_656 no
H2A H14 2.4300 . . no
H2A H17A 2.1600 . . no
H2A O1 2.0700 . 2_666 no
H2A N2 2.7700 . 2_666 no
H2A H2A 2.4400 . 2_666 no
H3 C11 2.9700 . 1_554 no
H3 C12 3.0600 . 1_554 no
H3 H7C 2.3700 . . no
H5 H7A 2.5500 . . no
H5 O2 2.8800 . 2_756 no
H6 O1 2.8200 . . no
H6 C8 2.9700 . . no
H6 H18B 2.5000 . 1_655 no
H7A C10 3.0400 . 1_654 no
H7A C15 3.1000 . 1_654 no
H7A H5 2.5500 . . no
H7B H18C 2.5900 . 2_665 no
H7C H3 2.3700 . . no
H11 O2 2.6100 . . no
H11 C11 3.0500 . 2_657 no
H11 H11 2.4700 . 2_657 no
H12 O2 2.8000 . 2_657 no
H13 C3 3.0000 . 2_666 no
H14 H2A 2.4300 . . no
H14 O1 2.8200 . 2_666 no
H14 C1 2.9900 . 2_666 no
H14 C6 3.0100 . 2_666 no
H17A H2A 2.1600 . . no
H17A O1 2.8000 . 2_666 no
H18B O3 2.7200 . . no
H18B H6 2.5000 . 1_455 no
H18B O2 2.6600 . 2_656 no
H18B H1 2.5200 . 2_656 no
H18C H7B 2.5900 . 2_665 no

loop_
_geom_hbond_atom_site_label_D
_geom_hbond_atom_site_label_H
_geom_hbond_atom_site_label_A
_geom_hbond_site_symmetry_A
_geom_hbond_distance_DH
_geom_hbond_distance_HA
_geom_hbond_distance_DA
_geom_hbond_angle_DHA
_geom_hbond_publ_flag
N1 H1 O2 . 0.86 2.46 2.7678(17) 102 yes
N1 H1 O3 2_656 0.86 2.14 2.9247(18) 152 yes
N2 H2A O1 2_666 0.86 2.07 2.8821(16) 157 yes
C2 H2 O2 2_656 0.93 2.58 3.506(2) 175 yes
C14 H14 Cg1 2_666 0.93 2.89 3.6693(18) 142 yes

loop_
_geom_torsion_atom_site_label_1
_geom_torsion_atom_site_label_2
_geom_torsion_atom_site_label_3
_geom_torsion_atom_site_label_4
_geom_torsion_site_symmetry_1
_geom_torsion_site_symmetry_2
_geom_torsion_site_symmetry_3
_geom_torsion_site_symmetry_4
_geom_torsion
_geom_torsion_publ_flag
C8 N1 C1 C2 . . . . -118.93(18) no
C8 N1 C1 C6 . . . . 59.2(2) no
C1 N1 C8 O1 . . . . -8.3(3) no
C1 N1 C8 C9 . . . . 174.65(14) no
C15 N2 C16 O3 . . . . -9.2(3) no
C16 N2 C15 C10 . . . . 38.2(3) no
C16 N2 C15 C14 . . . . -140.31(18) no
C15 N2 C16 C17 . . . . 172.10(17) no
C2 C1 C6 C5 . . . . 2.1(3) no
N1 C1 C2 C3 . . . . 176.60(15) no
C6 C1 C2 C3 . . . . -1.6(3) no
N1 C1 C6 C5 . . . . -176.03(15) no
C1 C2 C3 C4 . . . . -0.4(3) no
C2 C3 C4 C7 . . . . -177.02(19) no
C2 C3 C4 C5 . . . . 1.8(3) no
C3 C4 C5 C6 . . . . -1.2(3) no
C7 C4 C5 C6 . . . . 177.57(19) no
C4 C5 C6 C1 . . . . -0.7(3) no
O1 C8 C9 C10 . . . . 23.3(2) no
N1 C8 C9 O2 . . . . 30.2(2) no
N1 C8 C9 C10 . . . . -159.46(15) no
O1 C8 C9 O2 . . . . -147.04(17) no
C8 C9 C10 C15 . . . . 47.4(2) no
O2 C9 C10 C11 . . . . 40.4(2) no
O2 C9 C10 C15 . . . . -142.61(18) no
C8 C9 C10 C11 . . . . -129.66(17) no
C15 C10 C11 C12 . . . . -2.8(3) no
C9 C10 C15 N2 . . . . 7.8(3) no
C9 C10 C15 C14 . . . . -173.71(16) no
C9 C10 C11 C12 . . . . 174.46(17) no
C11 C10 C15 N2 . . . . -175.24(16) no
C11 C10 C15 C14 . . . . 3.3(3) no
C10 C11 C12 C13 . . . . 0.0(3) no
C11 C12 C13 C14 . . . . 2.3(3) no
C12 C13 C14 C15 . . . . -1.8(3) no
C13 C14 C15 N2 . . . . 177.53(17) no
C13 C14 C15 C10 . . . . -1.1(3) no
O3 C16 C17 C18 . . . . 47.0(3) no
N2 C16 C17 C18 . . . . -134.27(19) no

loop_
_cod_related_entry_id
_cod_related_entry_database
_cod_related_entry_code
1 ChemSpider 24745342
